data_2108784
loop_
_publ_author_name
'May, N\'ora Veronika'
'Nys, Kevin'
'Ching, H. Y. Vincent'
'Bereczki, Laura'
'Holczbauer, Tam\'as'
'Di Marco, Valerio B.'
'Bombicz, Petra'

_publ_section_title
;
 Crystal structures of zinc(II) complexes with
 \b-hydroxypyridinecarboxylate ligands: examples of structure-directing
 effects used in inorganic crystal engineering
;
_journal_coeditor_code LO5086
_journal_issue 2
_journal_name_full 'Acta Crystallographica Section B'
_journal_page_first
;
;
_journal_paper_doi 10.1107/S2052520621000299
_journal_volume 77
_journal_year 2021
_chemical_formula_iupac '[Zn (C8 H8 N1 O3)2 (H2 O1)]'
_chemical_formula_moiety 'C16 H18 N2 O7 Zn'
_chemical_formula_sum 'C16 H18 N2 O7 Zn'
_chemical_formula_weight 415.71
_chemical_name_systematic
;
Aquabis(1,6-dimethyl-4-oxidopyridinium-3-carboxylato)zinc(II)
;
_space_group_crystal_system triclinic
_space_group_IT_number 2
_space_group_name_Hall '-P 1'
_space_group_name_H-M_alt 'P -1'
_atom_sites_solution_hydrogens mixed
_atom_sites_solution_primary direct
_atom_sites_solution_secondary difmap
_audit_creation_method SHELXL-2014/7
_cell_angle_alpha 70.187(5)
_cell_angle_beta 82.585(6)
_cell_angle_gamma 79.659(6)
_cell_formula_units_Z 2
_cell_length_a 8.2959(3)
_cell_length_b 10.1989(4)
_cell_length_c 10.3466(4)
_cell_measurement_reflns_used 10800
_cell_measurement_temperature 138(2)
_cell_measurement_theta_max 68.270
_cell_measurement_theta_min 4.555
_cell_volume 808.01(6)
_computing_cell_refinement
;
RAPID-AUTO (Rigaku, 2015)
;
_computing_data_collection
;
RAPID-AUTO (Rigaku, 2015)
;
_computing_data_reduction
;
RAPID-AUTO (Rigaku, 2015)
;
_computing_molecular_graphics
;
PLATON (Spek, 2020)
;
_computing_publication_material
;
Mercury (Macrae et al., 2020) and publCIF (Westrip, 2010)
;
_computing_structure_refinement 'SHELXL2014 (Sheldrick, 2015b)'
_computing_structure_solution
;
SHELXT (Sheldrick, 2015a)
;
_diffrn_ambient_temperature 138(2)
_diffrn_detector_area_resol_mean 10.0000
_diffrn_measured_fraction_theta_full 0.969
_diffrn_measured_fraction_theta_max 0.967
_diffrn_measurement_device_type 'Rigaku R-AXIS RAPID'
_diffrn_measurement_method dtprofit.ref
_diffrn_radiation_type CuK\a
_diffrn_radiation_wavelength 1.54187
_diffrn_reflns_av_R_equivalents 0.0451
_diffrn_reflns_av_unetI/netI 0.0357
_diffrn_reflns_Laue_measured_fraction_full 0.969
_diffrn_reflns_Laue_measured_fraction_max 0.967
_diffrn_reflns_limit_h_max 9
_diffrn_reflns_limit_h_min -9
_diffrn_reflns_limit_k_max 12
_diffrn_reflns_limit_k_min -12
_diffrn_reflns_limit_l_max 12
_diffrn_reflns_limit_l_min -12
_diffrn_reflns_number 11343
_diffrn_reflns_point_group_measured_fraction_full 0.969
_diffrn_reflns_point_group_measured_fraction_max 0.967
_diffrn_reflns_theta_full 67.687
_diffrn_reflns_theta_max 68.252
_diffrn_reflns_theta_min 4.555
_diffrn_source 'Sealed Tube'
_exptl_absorpt_coefficient_mu 2.528
_exptl_absorpt_correction_T_max 0.894
_exptl_absorpt_correction_T_min 0.637
_exptl_absorpt_correction_type numerical
_exptl_absorpt_process_details
;
(NUMABS; Higashi, 2011)
;
_exptl_crystal_colour colorless
_exptl_crystal_density_diffrn 1.709
_exptl_crystal_description block
_exptl_crystal_F_000 428
_exptl_crystal_size_max 0.500
_exptl_crystal_size_mid 0.200
_exptl_crystal_size_min 0.100
_refine_diff_density_max 0.529
_refine_diff_density_min -0.361
_refine_diff_density_rms 0.077
_refine_ls_extinction_method none
_refine_ls_goodness_of_fit_ref 1.073
_refine_ls_hydrogen_treatment mixed
_refine_ls_matrix_type full
_refine_ls_number_parameters 247
_refine_ls_number_reflns 2856
_refine_ls_number_restraints 0
_refine_ls_restrained_S_all 1.073
_refine_ls_R_factor_all 0.0364
_refine_ls_R_factor_gt 0.0343
_refine_ls_shift/su_max 0.001
_refine_ls_shift/su_mean 0.000
_refine_ls_structure_factor_coef Fsqd
_refine_ls_weighting_details 'w=1/[\s^2^(Fo^2^)+(0.0392P)^2^+0.9376P] where P=(Fo^2^+2Fc^2^)/3'
_refine_ls_weighting_scheme calc
_refine_ls_wR_factor_gt 0.0863
_refine_ls_wR_factor_ref 0.0876
_reflns_Friedel_coverage 0.000
_reflns_number_gt 2715
_reflns_number_total 2856
_reflns_threshold_expression 'I > 2\s(I)'
_cod_data_source_file lo5086sup1.cif
_cod_data_source_block 2
_cod_database_code 2108784
_publcif_datablock.id {371e62fc-c0f2-47c1-8f42-b9f3f79ac403}

_shelx_space_group_comment
;
The symmetry employed for this shelxl refinement is uniquely defined
by the following loop, which should always be used as a source of
symmetry information in preference to the above space-group names.
They are only intended as comments.
;
_shelx_estimated_absorpt_t_min 0.365
_shelx_estimated_absorpt_t_max 0.786
_publcif_info_exptl_table_max_cols 4
_publcif_info_exptl_table_use_headnotes y

loop_
_space_group_symop_operation_xyz
'x, y, z'
'-x, -y, -z'

loop_
_atom_site_label
_atom_site_type_symbol
_atom_site_fract_x
_atom_site_fract_y
_atom_site_fract_z
_atom_site_U_iso_or_equiv
_atom_site_adp_type
_atom_site_occupancy
_atom_site_site_symmetry_order
_atom_site_calc_flag
_atom_site_refinement_flags_posn
_atom_site_refinement_flags_adp
_atom_site_refinement_flags_occupancy
_atom_site_disorder_assembly
_atom_site_disorder_group
Zn1 Zn 0.76039(4) 0.57515(3) 0.39093(3) 0.01695(12) Uani 1 1 d . . . . .
O13 O 0.9093(2) 0.47292(18) 0.27061(17) 0.0199(4) Uani 1 1 d . . . . .
O3 O 0.5877(2) 0.67380(18) 0.50563(17) 0.0199(4) Uani 1 1 d . . . . .
O4 O 0.7035(2) 0.38912(19) 0.51766(18) 0.0190(4) Uani 1 1 d . . . . .
O2 O 0.9270(2) 0.67107(19) 0.42569(18) 0.0215(4) Uani 1 1 d . . . . .
O12 O 0.6354(2) 0.68913(18) 0.23027(17) 0.0237(4) Uani 1 1 d . . . . .
O1 O 1.0437(2) 0.81970(18) 0.48247(18) 0.0223(4) Uani 1 1 d . . . . .
O11 O 0.5643(2) 0.7698(2) 0.01503(19) 0.0321(5) Uani 1 1 d . . . . .
N1 N 0.6400(2) 0.9565(2) 0.6922(2) 0.0165(4) Uani 1 1 d . . . . .
N11 N 0.7781(2) 0.4156(2) -0.0718(2) 0.0191(4) Uani 1 1 d . . . . .
C5 C 0.7632(3) 0.8112(2) 0.5557(2) 0.0149(5) Uani 1 1 d . . . . .
C4 C 0.6093(3) 0.7626(2) 0.5619(2) 0.0153(5) Uani 1 1 d . . . . .
C16 C 0.7029(3) 0.5256(3) -0.0323(2) 0.0207(5) Uani 1 1 d . . . . .
H16 H 0.6248 0.5896 -0.0877 0.025 Uiso 1 1 calc R U . . .
C14 C 0.8588(3) 0.4555(2) 0.1674(2) 0.0163(5) Uani 1 1 d . . . . .
C6 C 0.7695(3) 0.9063(2) 0.6206(2) 0.0164(5) Uani 1 1 d . . . . .
H6 H 0.8690 0.9385 0.6152 0.020 Uiso 1 1 calc R U . . .
C2 C 0.4894(3) 0.9145(2) 0.7001(2) 0.0170(5) Uani 1 1 d . . . . .
C3 C 0.4758(3) 0.8207(2) 0.6359(2) 0.0173(5) Uani 1 1 d . . . . .
H3 H 0.3736 0.7932 0.6409 0.021 Uiso 1 1 calc R U . . .
C17 C 0.6380(3) 0.6800(3) 0.1098(3) 0.0202(5) Uani 1 1 d . . . . .
C7 C 0.9217(3) 0.7643(2) 0.4828(2) 0.0167(5) Uani 1 1 d . . . . .
C13 C 0.9321(3) 0.3384(3) 0.1238(2) 0.0197(5) Uani 1 1 d . . . . .
H13 H 1.0095 0.2714 0.1775 0.024 Uiso 1 1 calc R U . . .
C15 C 0.7333(3) 0.5496(3) 0.0836(2) 0.0182(5) Uani 1 1 d . . . . .
C12 C 0.8945(3) 0.3193(3) 0.0076(3) 0.0207(5) Uani 1 1 d . . . . .
C9 C 0.3482(3) 0.9738(3) 0.7788(3) 0.0209(5) Uani 1 1 d . . . . .
H9A H 0.2490 0.9448 0.7664 0.031 Uiso 1 1 calc R U . . .
H9B H 0.3375 1.0748 0.7457 0.031 Uiso 1 1 calc R U . . .
H9C H 0.3675 0.9399 0.8749 0.031 Uiso 1 1 calc R U . . .
C8 C 0.6629(3) 1.0519(3) 0.7660(3) 0.0219(5) Uani 1 1 d . . . . .
H8A H 0.7707 1.0787 0.7410 0.033 Uiso 1 1 calc R U . . .
H8B H 0.6511 1.0046 0.8635 0.033 Uiso 1 1 calc R U . . .
H8C H 0.5819 1.1345 0.7415 0.033 Uiso 1 1 calc R U . . .
C19 C 0.9766(3) 0.1987(3) -0.0396(3) 0.0274(6) Uani 1 1 d . . . . .
H19C H 1.0589 0.1428 0.0217 0.041 Uiso 1 1 calc R U . . .
H19B H 1.0272 0.2343 -0.1310 0.041 Uiso 1 1 calc R U . . .
H19A H 0.8964 0.1417 -0.0399 0.041 Uiso 1 1 calc R U . . .
C18 C 0.7409(3) 0.4035(3) -0.2023(3) 0.0261(6) Uani 1 1 d . . . . .
H18A H 0.6547 0.4774 -0.2421 0.039 Uiso 1 1 calc R U . . .
H18B H 0.7063 0.3138 -0.1850 0.039 Uiso 1 1 calc R U . . .
H18C H 0.8375 0.4114 -0.2649 0.039 Uiso 1 1 calc R U . . .
H1W H 0.626(4) 0.366(3) 0.512(3) 0.023(9) Uiso 1 1 d . . . . .
H1O H 0.778(5) 0.321(4) 0.519(3) 0.043(10) Uiso 1 1 d . . . . .

loop_
_atom_site_aniso_label
_atom_site_aniso_U_11
_atom_site_aniso_U_22
_atom_site_aniso_U_33
_atom_site_aniso_U_23
_atom_site_aniso_U_13
_atom_site_aniso_U_12
Zn1 0.01554(19) 0.0197(2) 0.01823(19) -0.00900(14) -0.00125(12) -0.00348(13)
O13 0.0182(8) 0.0253(9) 0.0185(8) -0.0105(7) -0.0037(7) -0.0009(7)
O3 0.0154(8) 0.0239(9) 0.0264(9) -0.0154(8) 0.0002(7) -0.0050(7)
O4 0.0136(9) 0.0195(9) 0.0254(9) -0.0084(8) -0.0019(7) -0.0036(8)
O2 0.0160(8) 0.0276(10) 0.0282(9) -0.0180(8) 0.0012(7) -0.0061(7)
O12 0.0273(9) 0.0229(9) 0.0212(9) -0.0106(7) -0.0064(7) 0.0053(7)
O1 0.0160(8) 0.0207(9) 0.0347(10) -0.0146(8) 0.0016(7) -0.0053(7)
O11 0.0439(12) 0.0252(10) 0.0218(9) -0.0051(8) -0.0096(8) 0.0087(9)
N1 0.0198(10) 0.0146(10) 0.0165(9) -0.0066(8) -0.0026(8) -0.0017(8)
N11 0.0208(10) 0.0235(11) 0.0170(10) -0.0112(9) 0.0003(8) -0.0051(8)
C5 0.0149(11) 0.0152(11) 0.0154(11) -0.0058(9) -0.0018(9) -0.0020(9)
C4 0.0180(12) 0.0143(11) 0.0138(11) -0.0044(9) -0.0023(9) -0.0022(9)
C16 0.0182(12) 0.0238(13) 0.0180(12) -0.0027(10) -0.0030(9) -0.0042(10)
C14 0.0157(11) 0.0185(12) 0.0147(11) -0.0052(10) 0.0028(9) -0.0061(9)
C6 0.0142(11) 0.0158(12) 0.0175(11) -0.0037(10) -0.0017(9) -0.0011(9)
C2 0.0168(12) 0.0165(12) 0.0148(11) -0.0016(9) -0.0023(9) -0.0005(9)
C3 0.0144(11) 0.0200(12) 0.0182(11) -0.0067(10) -0.0014(9) -0.0033(9)
C17 0.0207(12) 0.0189(12) 0.0214(12) -0.0065(10) -0.0015(10) -0.0036(10)
C7 0.0173(12) 0.0152(12) 0.0166(11) -0.0041(10) -0.0018(9) -0.0018(9)
C13 0.0190(12) 0.0192(12) 0.0185(12) -0.0037(10) -0.0010(9) -0.0016(9)
C15 0.0173(12) 0.0200(12) 0.0160(11) -0.0033(10) -0.0002(9) -0.0053(9)
C12 0.0197(12) 0.0196(13) 0.0215(12) -0.0046(10) 0.0019(9) -0.0063(10)
C9 0.0196(12) 0.0219(13) 0.0210(12) -0.0089(10) 0.0003(9) 0.0004(10)
C8 0.0238(13) 0.0219(13) 0.0240(13) -0.0125(11) -0.0031(10) -0.0028(10)
C19 0.0332(15) 0.0249(14) 0.0282(14) -0.0156(12) 0.0003(11) -0.0028(11)
C18 0.0254(14) 0.0379(16) 0.0217(13) -0.0173(12) -0.0025(10) -0.0068(11)

loop_
_atom_type_symbol
_atom_type_description
_atom_type_scat_dispersion_real
_atom_type_scat_dispersion_imag
_atom_type_scat_source
C C 0.0181 0.0091 'International Tables Vol C Tables 4.2.6.8 and 6.1.1.4'
H H 0.0000 0.0000 'International Tables Vol C Tables 4.2.6.8 and 6.1.1.4'
O O 0.0492 0.0322 'International Tables Vol C Tables 4.2.6.8 and 6.1.1.4'
N N 0.0311 0.0180 'International Tables Vol C Tables 4.2.6.8 and 6.1.1.4'
Zn Zn -1.5491 0.6778 'International Tables Vol C Tables 4.2.6.8 and 6.1.1.4'

loop_
_geom_angle_atom_site_label_1
_geom_angle_atom_site_label_2
_geom_angle_atom_site_label_3
_geom_angle
_geom_angle_site_symmetry_1
_geom_angle_site_symmetry_3
_geom_angle_publ_flag
O2 Zn1 O12 113.47(7) . . ?
O2 Zn1 O4 123.57(8) . . ?
O12 Zn1 O4 122.60(8) . . ?
O2 Zn1 O13 97.25(7) . . ?
O12 Zn1 O13 89.62(7) . . ?
O4 Zn1 O13 89.26(7) . . ?
O2 Zn1 O3 88.73(7) . . ?
O12 Zn1 O3 86.57(7) . . ?
O4 Zn1 O3 88.70(7) . . ?
O13 Zn1 O3 173.83(6) . . ?
C14 O13 Zn1 122.18(15) . . ?
C4 O3 Zn1 127.75(15) . . ?
Zn1 O4 H1W 120(2) . . ?
Zn1 O4 H1O 114(2) . . ?
H1W O4 H1O 107(3) . . ?
C7 O2 Zn1 133.81(15) . . ?
C17 O12 Zn1 131.97(16) . . ?
C6 N1 C2 120.0(2) . . ?
C6 N1 C8 119.4(2) . . ?
C2 N1 C8 120.5(2) . . ?
C16 N11 C12 119.3(2) . . ?
C16 N11 C18 119.8(2) . . ?
C12 N11 C18 120.9(2) . . ?
C6 C5 C4 118.4(2) . . ?
C6 C5 C7 116.6(2) . . ?
C4 C5 C7 125.0(2) . . ?
O3 C4 C3 120.1(2) . . ?
O3 C4 C5 124.3(2) . . ?
C3 C4 C5 115.6(2) . . ?
N11 C16 C15 124.4(2) . . ?
N11 C16 H16 117.8 . . ?
C15 C16 H16 117.8 . . ?
O13 C14 C13 120.1(2) . . ?
O13 C14 C15 125.0(2) . . ?
C13 C14 C15 114.9(2) . . ?
N1 C6 C5 123.9(2) . . ?
N1 C6 H6 118.0 . . ?
C5 C6 H6 118.0 . . ?
C3 C2 N1 118.5(2) . . ?
C3 C2 C9 123.0(2) . . ?
N1 C2 C9 118.5(2) . . ?
C2 C3 C4 123.6(2) . . ?
C2 C3 H3 118.2 . . ?
C4 C3 H3 118.2 . . ?
O11 C17 O12 123.8(2) . . ?
O11 C17 C15 118.2(2) . . ?
O12 C17 C15 117.9(2) . . ?
O1 C7 O2 122.5(2) . . ?
O1 C7 C5 117.4(2) . . ?
O2 C7 C5 120.1(2) . . ?
C12 C13 C14 123.4(2) . . ?
C12 C13 H13 118.3 . . ?
C14 C13 H13 118.3 . . ?
C16 C15 C14 118.7(2) . . ?
C16 C15 C17 116.7(2) . . ?
C14 C15 C17 124.5(2) . . ?
C13 C12 N11 119.2(2) . . ?
C13 C12 C19 122.9(2) . . ?
N11 C12 C19 118.0(2) . . ?
C2 C9 H9A 109.5 . . ?
C2 C9 H9B 109.5 . . ?
H9A C9 H9B 109.5 . . ?
C2 C9 H9C 109.5 . . ?
H9A C9 H9C 109.5 . . ?
H9B C9 H9C 109.5 . . ?
N1 C8 H8A 109.5 . . ?
N1 C8 H8B 109.5 . . ?
H8A C8 H8B 109.5 . . ?
N1 C8 H8C 109.5 . . ?
H8A C8 H8C 109.5 . . ?
H8B C8 H8C 109.5 . . ?
C12 C19 H19C 109.5 . . ?
C12 C19 H19B 109.5 . . ?
H19C C19 H19B 109.5 . . ?
C12 C19 H19A 109.5 . . ?
H19C C19 H19A 109.5 . . ?
H19B C19 H19A 109.5 . . ?
N11 C18 H18A 109.5 . . ?
N11 C18 H18B 109.5 . . ?
H18A C18 H18B 109.5 . . ?
N11 C18 H18C 109.5 . . ?
H18A C18 H18C 109.5 . . ?
H18B C18 H18C 109.5 . . ?

loop_
_geom_bond_atom_site_label_1
_geom_bond_atom_site_label_2
_geom_bond_distance
_geom_bond_site_symmetry_2
_geom_bond_publ_flag
Zn1 O2 1.9619(17) . ?
Zn1 O12 1.9729(17) . ?
Zn1 O4 2.0042(18) . ?
Zn1 O13 2.0454(17) . ?
Zn1 O3 2.0799(17) . ?
O13 C14 1.272(3) . ?
O3 C4 1.278(3) . ?
O4 H1W 0.74(3) . ?
O4 H1O 0.84(4) . ?
O2 C7 1.270(3) . ?
O12 C17 1.278(3) . ?
O1 C7 1.244(3) . ?
O11 C17 1.233(3) . ?
N1 C6 1.349(3) . ?
N1 C2 1.375(3) . ?
N1 C8 1.475(3) . ?
N11 C16 1.345(3) . ?
N11 C12 1.374(3) . ?
N11 C18 1.473(3) . ?
C5 C6 1.366(3) . ?
C5 C4 1.437(3) . ?
C5 C7 1.513(3) . ?
C4 C3 1.420(3) . ?
C16 C15 1.364(3) . ?
C16 H16 0.9300 . ?
C14 C13 1.426(3) . ?
C14 C15 1.438(3) . ?
C6 H6 0.9300 . ?
C2 C3 1.363(4) . ?
C2 C9 1.495(3) . ?
C3 H3 0.9300 . ?
C17 C15 1.510(4) . ?
C13 C12 1.363(4) . ?
C13 H13 0.9300 . ?
C12 C19 1.495(4) . ?
C9 H9A 0.9600 . ?
C9 H9B 0.9600 . ?
C9 H9C 0.9600 . ?
C8 H8A 0.9600 . ?
C8 H8B 0.9600 . ?
C8 H8C 0.9600 . ?
C19 H19C 0.9600 . ?
C19 H19B 0.9600 . ?
C19 H19A 0.9600 . ?
C18 H18A 0.9600 . ?
C18 H18B 0.9600 . ?
C18 H18C 0.9600 . ?

_cod_database_fobs_code 2108784
